data_4300242
loop_
_publ_author_name
'Maarten B. Dinger'
'Michael J. Scott'

_publ_section_title
;
Alkali Salts of C3-Symmetric, Linked Aryloxides: Selective Binding of
Substrates with Metal Aggregates
;
_journal_name_full 'Inorganic Chemistry'
_journal_page_first 1238
_journal_page_last 1254
_journal_paper_doi 10.1021/ic991309q
_journal_volume 39
_journal_year 2000
_chemical_formula_sum 'C153.6 H234 Na6 O18.4'
_chemical_formula_weight 2512.94
_space_group_IT_number 14
_symmetry_cell_setting monoclinic
_symmetry_space_group_name_Hall '-P 2yn'
_symmetry_space_group_name_H-M 'P 1 21/n 1'
_atom_sites_solution_hydrogens geom
_atom_sites_solution_primary direct
_atom_sites_solution_secondary difmap
_audit_creation_method SHELXL-97
_cell_angle_alpha 90.00
_cell_angle_beta 91.0510(10)
_cell_angle_gamma 90.00
_cell_formula_units_Z 2
_cell_length_a 19.9111(13)
_cell_length_b 15.5275(10)
_cell_length_c 24.8733(16)
_cell_measurement_temperature 173(2)
_cell_volume 7688.8(9)
_computing_cell_refinement 'Bruker AXS Smart'
_computing_data_collection 'Bruker AXS Smart'
_computing_data_reduction 'Bruker AXS Saint'
_computing_structure_refinement 'SHELXL-97 (Sheldrick, 1997)'
_computing_structure_solution 'SHELXS-97 (Sheldrick, 1990)'
_diffrn_ambient_temperature 173(2)
_diffrn_measured_fraction_theta_full 0.997
_diffrn_measured_fraction_theta_max 0.997
_diffrn_measurement_device_type 'Siemens CCD'
_diffrn_radiation_monochromator graphite
_diffrn_radiation_source 'fine-focus sealed tube'
_diffrn_radiation_type MoK\a
_diffrn_radiation_wavelength 0.71073
_diffrn_reflns_av_R_equivalents 0.0522
_diffrn_reflns_av_sigmaI/netI 0.0597
_diffrn_reflns_limit_h_max 24
_diffrn_reflns_limit_h_min -14
_diffrn_reflns_limit_k_max 19
_diffrn_reflns_limit_k_min -19
_diffrn_reflns_limit_l_max 31
_diffrn_reflns_limit_l_min -30
_diffrn_reflns_number 45869
_diffrn_reflns_theta_full 26.37
_diffrn_reflns_theta_max 26.37
_diffrn_reflns_theta_min 1.64
_exptl_absorpt_coefficient_mu 0.083
_exptl_absorpt_correction_T_max 1.00
_exptl_absorpt_correction_T_min 0.93
_exptl_absorpt_correction_type SADABS
_exptl_crystal_density_diffrn 1.085
_exptl_crystal_density_method 'not measured'
_exptl_crystal_F_000 2738
_refine_diff_density_max 0.836
_refine_diff_density_min -0.521
_refine_diff_density_rms 0.076
_refine_ls_extinction_method none
_refine_ls_goodness_of_fit_ref 1.029
_refine_ls_hydrogen_treatment mixed
_refine_ls_matrix_type full
_refine_ls_number_parameters 852
_refine_ls_number_reflns 15676
_refine_ls_number_restraints 0
_refine_ls_restrained_S_all 1.029
_refine_ls_R_factor_all 0.1241
_refine_ls_R_factor_gt 0.0747
_refine_ls_shift/su_max 0.244
_refine_ls_shift/su_mean 0.003
_refine_ls_structure_factor_coef Fsqd
_refine_ls_weighting_details 'calc w=3D1/[\s^2^(Fo^2^)+(0.1303P)^2^+4.6427P] where P=3D(Fo^2^+2Fc^2^)/3'
_refine_ls_weighting_scheme calc
_refine_ls_wR_factor_gt 0.2032
_refine_ls_wR_factor_ref 0.2396
_reflns_number_gt 9656
_reflns_number_total 15676
_reflns_threshold_expression >2sigma(I)
_cod_depositor_comments
;

2024-02-12
Z value and formula fixed to values more according to usual
chemical conventions.                 miguel
;
_cod_original_formula_weight 1256.47
_cod_original_formula_units_Z 4
_cod_original_formula_sum 'C76.80 H117 Na3 O9.20'
_cod_database_code 4300242

loop_
_symmetry_equiv_pos_as_xyz
'x, y, z'
'-x+1/2, y+1/2, -z+1/2'
'-x, -y, -z'
'x-1/2, -y-1/2, z-1/2'

loop_
_atom_site_label
_atom_site_type_symbol
_atom_site_fract_x
_atom_site_fract_y
_atom_site_fract_z
_atom_site_U_iso_or_equiv
_atom_site_adp_type
_atom_site_occupancy
_atom_site_symmetry_multiplicity
_atom_site_calc_flag
_atom_site_refinement_flags
_atom_site_disorder_assembly
_atom_site_disorder_group
Na1 Na 0.11508(6) -0.07822(7) 0.00218(4) 0.0291(3) Uani 1 1 d . . .
Na2 Na -0.09240(6) -0.11913(7) 0.01142(4) 0.0277(3) Uani 1 1 d . . .
Na3 Na -0.00374(6) 0.08750(7) 0.08539(4) 0.0268(3) Uani 1 1 d . . .
O1 O 0.10236(10) 0.03123(12) 0.06304(7) 0.0258(4) Uani 1 1 d . . .
O2 O 0.01563(10) -0.16042(11) -0.00661(7) 0.0252(4) Uani 1 1 d . . .
O3 O -0.09476(9) -0.00150(12) 0.07242(7) 0.0247(4) Uani 1 1 d . . .
C1 C 0.01854(14) -0.10540(17) 0.10313(10) 0.0226(6) Uani 1 1 d . . .
H1A H 0.0114 -0.0711 0.0705 0.027 Uiso 1 1 calc R . .
C2 C 0.07111(14) -0.05676(17) 0.13741(10) 0.0233(6) Uani 1 1 d . . .
C3 C 0.11392(14) 0.00533(17) 0.11370(10) 0.0242(6) Uani 1 1 d . . .
C4 C 0.16787(14) 0.03980(18) 0.14622(11) 0.0270(6) Uani 1 1 d . . .
C5 C 0.21713(16) 0.1066(2) 0.12314(12) 0.0332(7) Uani 1 1 d . . .
C6 C 0.24823(17) 0.0735(2) 0.07111(13) 0.0406(8) Uani 1 1 d . . .
H6A H 0.2134 0.0643 0.0445 0.061 Uiso 1 1 calc R . .
H6B H 0.2712 0.0202 0.0782 0.061 Uiso 1 1 calc R . .
H6C H 0.2795 0.1152 0.0581 0.061 Uiso 1 1 calc R . .
C7 C 0.27633(17) 0.1257(2) 0.16196(14) 0.0440(8) Uani 1 1 d . . .
H7A H 0.2993 0.0731 0.1706 0.066 Uiso 1 1 calc R . .
H7B H 0.2597 0.1512 0.1943 0.066 Uiso 1 1 calc R . .
H7C H 0.3069 0.1649 0.1452 0.066 Uiso 1 1 calc R . .
C8 C 0.18011(17) 0.1919(2) 0.11180(12) 0.0376(7) Uani 1 1 d . . .
H8A H 0.2109 0.2309 0.0943 0.045 Uiso 1 1 calc R . .
H8B H 0.1434 0.1806 0.0866 0.045 Uiso 1 1 calc R . .
C9 C 0.15200(19) 0.2370(2) 0.16056(14) 0.0474(9) Uani 1 1 d . . .
H9A H 0.1265 0.2864 0.1491 0.071 Uiso 1 1 calc R . .
H9B H 0.1883 0.2551 0.1839 0.071 Uiso 1 1 calc R . .
H9C H 0.1234 0.1981 0.1795 0.071 Uiso 1 1 calc R . .
C10 C 0.17384(15) 0.01404(18) 0.19964(11) 0.0291(6) Uani 1 1 d . . .
H10A H 0.2094 0.0361 0.2201 0.035 Uiso 1 1 calc R . .
C11 C 0.13002(15) -0.04253(18) 0.22435(11) 0.0276(6) Uani 1 1 d . . .
C12 C 0.13923(16) -0.0666(2) 0.28439(11) 0.0332(7) Uani 1 1 d . . .
C13 C 0.1429(2) 0.0169(3) 0.31805(14) 0.0522(10) Uani 1 1 d . . .
H13A H 0.1784 0.0527 0.3052 0.078 Uiso 1 1 calc R . .
H13B H 0.1514 0.0026 0.3551 0.078 Uiso 1 1 calc R . .
H13C H 0.1010 0.0472 0.3148 0.078 Uiso 1 1 calc R . .
C14 C 0.20519(19) -0.1153(2) 0.29182(14) 0.0479(9) Uani 1 1 d . . .
H14A H 0.2025 -0.1692 0.2730 0.072 Uiso 1 1 calc R . .
H14B H 0.2134 -0.1258 0.3294 0.072 Uiso 1 1 calc R . .
H14C H 0.2412 -0.0816 0.2777 0.072 Uiso 1 1 calc R . .
C15 C 0.0808(2) -0.1232(3) 0.30294(13) 0.0524(10) Uani 1 1 d . . .
H15A H 0.0807 -0.1758 0.2819 0.063 Uiso 1 1 calc R . .
H15B H 0.0391 -0.0932 0.2948 0.063 Uiso 1 1 calc R . .
C16 C 0.0814(3) -0.1477(4) 0.36282(15) 0.0785(15) Uani 1 1 d . . .
H16A H 0.0450 -0.1863 0.3697 0.118 Uiso 1 1 calc R . .
H16B H 0.0766 -0.0967 0.3842 0.118 Uiso 1 1 calc R . .
H16C H 0.1232 -0.1753 0.3720 0.118 Uiso 1 1 calc R . .
C17 C 0.07885(14) -0.07641(18) 0.19205(11) 0.0256(6) Uani 1 1 d . . .
H17A H 0.0483 -0.1139 0.2075 0.031 Uiso 1 1 calc R . .
C18 C 0.04531(14) -0.19349(17) 0.08462(11) 0.0253(6) Uani 1 1 d . A .
C19 C 0.03918(14) -0.21678(17) 0.02965(11) 0.0249(6) Uani 1 1 d . . .
C20 C 0.06114(15) -0.30181(18) 0.01448(11) 0.0274(6) Uani 1 1 d . . .
C21 C 0.05829(16) -0.33166(18) -0.04466(11) 0.0314(7) Uani 1 1 d . . .
C22 C 0.10787(17) -0.2784(2) -0.07754(12) 0.0386(7) Uani 1 1 d . . .
H22A H 0.0986 -0.2182 -0.0729 0.058 Uiso 1 1 calc R . .
H22B H 0.1031 -0.2932 -0.1149 0.058 Uiso 1 1 calc R . .
H22C H 0.1529 -0.2904 -0.0654 0.058 Uiso 1 1 calc R . .
C23 C 0.0788(2) -0.4266(2) -0.05127(13) 0.0429(8) Uani 1 1 d . . .
H23A H 0.0765 -0.4420 -0.0886 0.064 Uiso 1 1 calc R . .
H23B H 0.0488 -0.4625 -0.0315 0.064 Uiso 1 1 calc R . .
H23C H 0.1239 -0.4345 -0.0378 0.064 Uiso 1 1 calc R . .
C24 C -0.01307(16) -0.32148(18) -0.06968(11) 0.0313(7) Uani 1 1 d . . .
H24A H -0.0227 -0.2605 -0.0734 0.038 Uiso 1 1 calc R . .
H24B H -0.0132 -0.3461 -0.1055 0.038 Uiso 1 1 calc R . .
C25 C -0.06860(18) -0.3626(2) -0.03843(14) 0.0453(8) Uani 1 1 d . . .
H25A H -0.1109 -0.3522 -0.0565 0.068 Uiso 1 1 calc R . .
H25B H -0.0695 -0.3383 -0.0030 0.068 Uiso 1 1 calc R . .
H25C H -0.0609 -0.4235 -0.0359 0.068 Uiso 1 1 calc R . .
C26 C 0.08603(16) -0.35647(18) 0.05445(12) 0.0318(7) Uani 1 1 d . . .
H26A H 0.0981 -0.4121 0.0446 0.038 Uiso 1 1 calc R . .
C27 C 0.09397(16) -0.33312(19) 0.10824(12) 0.0320(7) Uani 1 1 d . A .
C28 C 0.11774(18) -0.3987(2) 0.15044(13) 0.0406(8) Uani 1 1 d . . .
C29 C 0.1419(4) -0.3567(3) 0.20121(18) 0.098(2) Uani 1 1 d . A .
H29A H 0.1790 -0.3194 0.1936 0.148 Uiso 1 1 calc R . .
H29B H 0.1561 -0.4000 0.2265 0.148 Uiso 1 1 calc R . .
H29C H 0.1061 -0.3235 0.2162 0.148 Uiso 1 1 calc R . .
C30 C 0.1733(3) -0.4555(4) 0.12905(18) 0.0907(19) Uani 1 1 d . A .
H30A H 0.2115 -0.4205 0.1207 0.136 Uiso 1 1 calc R . .
H30B H 0.1576 -0.4845 0.0971 0.136 Uiso 1 1 calc R . .
H30C H 0.1860 -0.4973 0.1558 0.136 Uiso 1 1 calc R . .
C31A C 0.0574(7) -0.4632(6) 0.1579(3) 0.068(3) Uani 0.70 1 d P A 1
H31A H 0.0167 -0.4295 0.1613 0.082 Uiso 0.70 1 calc PR A 1
H31B H 0.0526 -0.4970 0.1253 0.082 Uiso 0.70 1 calc PR A 1
C32A C 0.0614(6) -0.5229(5) 0.2034(3) 0.102(3) Uani 0.70 1 d P A 1
H32A H 0.0652 -0.4908 0.2364 0.154 Uiso 0.70 1 calc PR A 1
H32B H 0.1001 -0.5592 0.1999 0.154 Uiso 0.70 1 calc PR A 1
H32C H 0.0217 -0.5578 0.2039 0.154 Uiso 0.70 1 calc PR A 1
C31B C 0.0603(12) -0.4300(19) 0.1809(15) 0.135(13) Uani 0.30 1 d P A 2
H31C H 0.0808 -0.4748 0.2029 0.162 Uiso 0.30 1 calc PR A 2
H31D H 0.0529 -0.3827 0.2056 0.162 Uiso 0.30 1 calc PR A 2
C32B C 0.0005(7) -0.4593(8) 0.1738(5) 0.045(3) Uani 0.30 1 d P A 2
H32D H -0.0194 -0.4695 0.2081 0.068 Uiso 0.30 1 calc PR A 2
H32E H 0.0021 -0.5122 0.1540 0.068 Uiso 0.30 1 calc PR A 2
H32F H -0.0260 -0.4179 0.1541 0.068 Uiso 0.30 1 calc PR A 2
C33 C 0.07430(15) -0.25038(18) 0.12158(11) 0.0291(6) Uani 1 1 d . . .
H33A H 0.0808 -0.2320 0.1569 0.035 Uiso 1 1 calc R A .
C34 C -0.05037(14) -0.11143(17) 0.13036(10) 0.0243(6) Uani 1 1 d . . .
C35 C -0.10286(14) -0.05337(17) 0.11465(10) 0.0243(6) Uani 1 1 d . . .
C36 C -0.16369(15) -0.0551(2) 0.14482(12) 0.0314(6) Uani 1 1 d . . .
C37 C -0.22295(15) 0.0049(2) 0.13091(13) 0.0377(7) Uani 1 1 d . . .
C38 C -0.2802(2) -0.0034(3) 0.17205(19) 0.0687(13) Uani 1 1 d . . .
H38A H -0.2625 0.0066 0.2077 0.103 Uiso 1 1 calc R . .
H38B H -0.2990 -0.0602 0.1700 0.103 Uiso 1 1 calc R . .
H38C H -0.3145 0.0384 0.1639 0.103 Uiso 1 1 calc R . .
C39 C -0.20012(18) 0.0989(2) 0.13320(15) 0.0440(8) Uani 1 1 d . . .
H39A H -0.1893 0.1142 0.1697 0.066 Uiso 1 1 calc R . .
H39B H -0.2356 0.1353 0.1198 0.066 Uiso 1 1 calc R . .
H39C H -0.1611 0.1061 0.1115 0.066 Uiso 1 1 calc R . .
C40 C -0.25116(18) -0.0185(3) 0.07475(16) 0.0537(10) Uani 1 1 d . . .
H40A H -0.2173 -0.0049 0.0486 0.064 Uiso 1 1 calc R . .
H40B H -0.2581 -0.0803 0.0736 0.064 Uiso 1 1 calc R . .
C41 C -0.3148(3) 0.0240(5) 0.0576(3) 0.111(2) Uani 1 1 d . . .
H41A H -0.3266 0.0064 0.0216 0.166 Uiso 1 1 calc R . .
H41B H -0.3092 0.0853 0.0587 0.166 Uiso 1 1 calc R . .
H41C H -0.3500 0.0076 0.0814 0.166 Uiso 1 1 calc R . .
C42 C -0.16898(16) -0.1132(2) 0.18679(12) 0.0363(7) Uani 1 1 d . . .
H42A H -0.2082 -0.1126 0.2066 0.044 Uiso 1 1 calc R . .
C43 C -0.11922(16) -0.1727(2) 0.20126(12) 0.0358(7) Uani 1 1 d . . .
C44 C -0.12951(19) -0.2319(2) 0.25018(14) 0.0485(9) Uani 1 1 d . . .
C45 C -0.0770(3) -0.3035(3) 0.2516(2) 0.0886(18) Uani 1 1 d . . .
H45A H -0.0787 -0.3346 0.2183 0.133 Uiso 1 1 calc R . .
H45B H -0.0862 -0.3421 0.2808 0.133 Uiso 1 1 calc R . .
H45C H -0.0332 -0.2788 0.2568 0.133 Uiso 1 1 calc R . .
C46 C -0.1986(2) -0.2742(3) 0.24756(17) 0.0649(12) Uani 1 1 d . . .
H46A H -0.2045 -0.3030 0.2136 0.097 Uiso 1 1 calc R . .
H46B H -0.2327 -0.2309 0.2512 0.097 Uiso 1 1 calc R . .
H46C H -0.2022 -0.3152 0.2762 0.097 Uiso 1 1 calc R . .
C47 C -0.1222(3) -0.1750(4) 0.30039(15) 0.0831(16) Uani 1 1 d . . .
H47A H -0.1540 -0.1280 0.2968 0.100 Uiso 1 1 calc R . .
H47B H -0.0776 -0.1499 0.3005 0.100 Uiso 1 1 calc R . .
C48 C -0.1325(5) -0.2174(5) 0.3556(2) 0.135(3) Uani 1 1 d . . .
H48A H -0.1226 -0.1765 0.3835 0.202 Uiso 1 1 calc R . .
H48B H -0.1030 -0.2661 0.3593 0.202 Uiso 1 1 calc R . .
H48C H -0.1782 -0.2362 0.3582 0.202 Uiso 1 1 calc R . .
C49 C -0.06118(16) -0.17151(19) 0.17145(11) 0.0311(6) Uani 1 1 d . . .
H49A H -0.0280 -0.2122 0.1790 0.037 Uiso 1 1 calc R . .
O101 O 0.20944(14) -0.16026(19) 0.01306(12) 0.0648(8) Uani 1 1 d . . .
O102 O 0.40590(18) -0.2837(2) 0.13299(14) 0.0864(11) Uani 1 1 d . . .
C101 C 0.2459(2) -0.2016(3) 0.04378(18) 0.0622(11) Uani 1 1 d . . .
C102 C 0.2853(3) -0.2784(4) 0.0259(2) 0.0858(16) Uani 1 1 d . . .
H10B H 0.2632 -0.3302 0.0383 0.103 Uiso 1 1 calc R . .
H10C H 0.2850 -0.2799 -0.0131 0.103 Uiso 1 1 calc R . .
C103 C 0.3566(2) -0.2790(3) 0.04596(17) 0.0641(12) Uani 1 1 d . . .
C104 C 0.36349(19) -0.2555(3) 0.10446(16) 0.0556(10) Uani 1 1 d . . .
C105 C 0.3211(3) -0.1784(6) 0.1242(2) 0.128(3) Uani 1 1 d . . .
H10D H 0.3416 -0.1259 0.1100 0.154 Uiso 1 1 calc R . .
C106 C 0.2509(2) -0.1825(3) 0.10196(18) 0.0639(11) Uani 1 1 d . . .
H10E H 0.2266 -0.2265 0.1213 0.077 Uiso 1 1 calc R . .
H10F H 0.2290 -0.1278 0.1086 0.077 Uiso 1 1 calc R . .
C107 C 0.3921(3) -0.3634(4) 0.0333(2) 0.0988(19) Uani 1 1 d . . .
H10G H 0.3712 -0.4096 0.0525 0.148 Uiso 1 1 calc R . .
H10H H 0.4385 -0.3594 0.0442 0.148 Uiso 1 1 calc R . .
H10I H 0.3889 -0.3744 -0.0046 0.148 Uiso 1 1 calc R . .
C108 C 0.3935(4) -0.2090(5) 0.0135(2) 0.127(3) Uani 1 1 d . . .
H10J H 0.3732 -0.1539 0.0199 0.191 Uiso 1 1 calc R . .
H10K H 0.3903 -0.2223 -0.0241 0.191 Uiso 1 1 calc R . .
H10L H 0.4399 -0.2072 0.0246 0.191 Uiso 1 1 calc R . .
C109 C 0.3229(4) -0.1709(8) 0.1850(2) 0.181(5) Uani 1 1 d . . .
H10M H 0.2962 -0.1226 0.1957 0.272 Uiso 1 1 calc R . .
H10N H 0.3684 -0.1628 0.1973 0.272 Uiso 1 1 calc R . .
H10O H 0.3052 -0.2226 0.2004 0.272 Uiso 1 1 calc R . .
O201 O -0.16338(14) -0.22578(16) 0.03694(10) 0.0535(7) Uani 1 1 d . . .
O202 O -0.30023(19) -0.5095(2) 0.06613(13) 0.0841(10) Uani 1 1 d . . .
C201 C -0.20174(19) -0.2797(2) 0.05389(13) 0.0451(9) Uani 1 1 d . . .
C202 C -0.2745(2) -0.2813(3) 0.03930(15) 0.0524(10) Uani 1 1 d . . .
H20A H -0.2826 -0.2429 0.0091 0.063 Uiso 1 1 calc R . .
H20B H -0.3000 -0.2601 0.0694 0.063 Uiso 1 1 calc R . .
C203 C -0.2994(2) -0.3715(3) 0.02434(14) 0.0555(10) Uani 1 1 d . . .
C204 C -0.2803(2) -0.4362(3) 0.06834(15) 0.0517(9) Uani 1 1 d . . .
C205 C -0.23471(19) -0.4054(2) 0.11362(14) 0.0476(9) Uani 1 1 d . . .
H20C H -0.2619 -0.3676 0.1361 0.057 Uiso 1 1 calc R . .
C206 C -0.17795(19) -0.3497(3) 0.09155(14) 0.0502(9) Uani 1 1 d . . .
H20D H -0.1537 -0.3235 0.1215 0.060 Uiso 1 1 calc R . .
H20E H -0.1468 -0.3865 0.0727 0.060 Uiso 1 1 calc R . .
C207 C -0.3762(2) -0.3714(4) 0.01572(17) 0.0781(15) Uani 1 1 d . . .
H20F H -0.3973 -0.3523 0.0480 0.117 Uiso 1 1 calc R . .
H20G H -0.3911 -0.4287 0.0072 0.117 Uiso 1 1 calc R . .
H20H H -0.3879 -0.3333 -0.0133 0.117 Uiso 1 1 calc R . .
C208 C -0.2658(3) -0.4023(3) -0.02761(16) 0.0778(15) Uani 1 1 d . . .
H20I H -0.2179 -0.4025 -0.0224 0.117 Uiso 1 1 calc R . .
H20J H -0.2777 -0.3642 -0.0566 0.117 Uiso 1 1 calc R . .
H20K H -0.2809 -0.4595 -0.0361 0.117 Uiso 1 1 calc R . .
C209 C -0.2095(2) -0.4779(3) 0.14998(17) 0.0640(11) Uani 1 1 d . . .
H20L H -0.2471 -0.5105 0.1626 0.096 Uiso 1 1 calc R . .
H20M H -0.1853 -0.4539 0.1802 0.096 Uiso 1 1 calc R . .
H20N H -0.1804 -0.5149 0.1302 0.096 Uiso 1 1 calc R . .
O301 O -0.01100(13) 0.15346(17) 0.16592(9) 0.0495(6) Uani 1 1 d . . .
O302 O -0.12642(18) 0.2114(2) 0.34684(14) 0.0860(11) Uani 1 1 d . . .
C301 C -0.01834(16) 0.1631(2) 0.21375(13) 0.0394(8) Uani 1 1 d . . .
C302 C -0.0024(2) 0.2458(3) 0.24266(15) 0.0520(9) Uani 1 1 d . . .
H30D H 0.0057 0.2907 0.2164 0.062 Uiso 1 1 calc R . .
H30E H 0.0384 0.2383 0.2641 0.062 Uiso 1 1 calc R . .
C303 C -0.05932(19) 0.2741(2) 0.27930(14) 0.0484(9) Uani 1 1 d . . .
C304 C -0.0821(2) 0.2008(3) 0.31439(15) 0.0530(10) Uani 1 1 d . . .
C305 C -0.0476(2) 0.1147(3) 0.30758(16) 0.0588(11) Uani 1 1 d . . .
H30F H -0.0010 0.1241 0.3196 0.071 Uiso 1 1 calc R . .
C306 C -0.0436(2) 0.0912(3) 0.24850(15) 0.0553(10) Uani 1 1 d . . .
H30G H -0.0141 0.0419 0.2449 0.066 Uiso 1 1 calc R . .
H30H H -0.0879 0.0742 0.2356 0.066 Uiso 1 1 calc R . .
C307 C -0.0374(2) 0.3490(3) 0.31416(18) 0.0694(13) Uani 1 1 d . . .
H30I H -0.0014 0.3311 0.3378 0.104 Uiso 1 1 calc R . .
H30J H -0.0746 0.3683 0.3351 0.104 Uiso 1 1 calc R . .
H30K H -0.0223 0.3953 0.2918 0.104 Uiso 1 1 calc R . .
C308 C -0.1202(2) 0.3032(3) 0.24247(19) 0.0743(14) Uani 1 1 d . . .
H30L H -0.1576 0.3180 0.2645 0.112 Uiso 1 1 calc R . .
H30M H -0.1328 0.2569 0.2188 0.112 Uiso 1 1 calc R . .
H30N H -0.1074 0.3524 0.2216 0.112 Uiso 1 1 calc R . .
C309 C -0.0736(4) 0.0453(3) 0.3429(2) 0.101(2) Uani 1 1 d . . .
H10B H -0.0747 0.0656 0.3793 0.152 Uiso 1 1 calc R . .
H10C H -0.0447 -0.0040 0.3409 0.152 Uiso 1 1 calc R . .
H10D H -0.1181 0.0296 0.3311 0.152 Uiso 1 1 calc R . .
O401 O -0.5000 0.0000 0.0000 0.157(7) Uiso 0.40 2 d SP . .
C401 C -0.509(2) 0.012(3) 0.0522(19) 0.133(14) Uiso 0.20 1 d P B 3
H40C H -0.4654 0.0085 0.0708 0.159 Uiso 0.20 1 calc PR B 3
H40D H -0.5372 -0.0328 0.0660 0.159 Uiso 0.20 1 calc PR B 3
C402 C -0.538(2) 0.093(3) 0.0628(18) 0.115(11) Uiso 0.20 1 d P B 3
H40E H -0.5601 0.0906 0.0966 0.172 Uiso 0.20 1 calc PR B 3
H40F H -0.5696 0.1066 0.0347 0.172 Uiso 0.20 1 calc PR B 3
H40G H -0.5033 0.1360 0.0642 0.172 Uiso 0.20 1 calc PR B 3
C404 C -0.5340(19) 0.054(3) 0.0895(14) 0.105(10) Uiso 0.20 1 d P B 4
H40H H -0.5488 0.1105 0.1000 0.158 Uiso 0.20 1 calc PR B 4
H40I H -0.4903 0.0432 0.1048 0.158 Uiso 0.20 1 calc PR B 4
H40J H -0.5651 0.0118 0.1020 0.158 Uiso 0.20 1 calc PR B 4
C403 C -0.531(2) 0.050(3) 0.0353(14) 0.107(11) Uiso 0.20 1 d P B 4
H40L H -0.5780 0.0466 0.0241 0.128 Uiso 0.20 1 calc PR B 4
H40K H -0.5170 0.1079 0.0253 0.128 Uiso 0.20 1 calc PR B 4

loop_
_atom_site_aniso_label
_atom_site_aniso_U_11
_atom_site_aniso_U_22
_atom_site_aniso_U_33
_atom_site_aniso_U_23
_atom_site_aniso_U_13
_atom_site_aniso_U_12
Na1 0.0320(6) 0.0273(6) 0.0277(6) 0.0017(4) -0.0073(5) 0.0008(5)
Na2 0.0317(6) 0.0260(6) 0.0253(6) 0.0007(4) -0.0025(5) -0.0024(5)
Na3 0.0315(6) 0.0263(6) 0.0223(5) 0.0001(4) -0.0029(4) -0.0001(5)
O1 0.0304(10) 0.0260(10) 0.0206(9) 0.0032(7) -0.0071(8) -0.0027(8)
O2 0.0339(11) 0.0200(9) 0.0216(9) 0.0015(7) -0.0051(8) 0.0027(8)
O3 0.0275(10) 0.0261(10) 0.0203(9) 0.0024(7) -0.0011(8) 0.0003(8)
C1 0.0264(14) 0.0204(13) 0.0209(13) 0.0009(10) -0.0042(11) -0.0011(11)
C2 0.0258(14) 0.0207(13) 0.0234(13) 0.0004(10) -0.0049(11) 0.0021(11)
C3 0.0280(15) 0.0228(13) 0.0216(13) -0.0011(10) -0.0042(11) 0.0014(11)
C4 0.0306(15) 0.0249(14) 0.0254(14) 0.0005(11) -0.0045(12) -0.0030(12)
C5 0.0344(16) 0.0346(16) 0.0304(15) 0.0032(12) -0.0081(13) -0.0110(13)
C6 0.0401(18) 0.0448(19) 0.0367(17) 0.0033(14) -0.0013(14) -0.0096(15)
C7 0.0390(18) 0.051(2) 0.0414(18) 0.0069(15) -0.0132(15) -0.0197(16)
C8 0.0476(19) 0.0297(16) 0.0352(17) 0.0018(13) -0.0089(14) -0.0113(14)
C9 0.052(2) 0.0403(19) 0.050(2) -0.0084(16) -0.0080(17) -0.0047(16)
C10 0.0312(15) 0.0308(15) 0.0249(14) -0.0024(12) -0.0098(12) -0.0028(12)
C11 0.0314(15) 0.0276(15) 0.0236(14) -0.0011(11) -0.0048(12) 0.0007(12)
C12 0.0378(17) 0.0392(17) 0.0223(14) 0.0013(12) -0.0068(12) -0.0022(14)
C13 0.062(2) 0.061(2) 0.0330(18) -0.0113(16) -0.0075(17) 0.0053(19)
C14 0.055(2) 0.053(2) 0.0344(18) 0.0049(15) -0.0096(16) 0.0057(18)
C15 0.057(2) 0.072(3) 0.0274(17) 0.0079(17) -0.0061(16) -0.011(2)
C16 0.082(3) 0.118(4) 0.035(2) 0.019(2) -0.004(2) -0.034(3)
C17 0.0278(15) 0.0256(14) 0.0233(14) -0.0006(11) -0.0033(11) -0.0024(12)
C18 0.0257(14) 0.0209(13) 0.0290(14) -0.0015(11) -0.0061(11) -0.0009(11)
C19 0.0263(14) 0.0210(13) 0.0272(14) 0.0020(11) -0.0048(11) 0.0006(11)
C20 0.0334(16) 0.0230(14) 0.0256(14) -0.0013(11) -0.0037(12) 0.0006(12)
C21 0.0440(18) 0.0248(15) 0.0253(14) -0.0026(11) -0.0010(13) 0.0044(13)
C22 0.0410(18) 0.0419(18) 0.0330(16) -0.0013(14) 0.0034(14) 0.0026(15)
C23 0.062(2) 0.0304(17) 0.0361(17) -0.0054(13) -0.0061(16) 0.0151(16)
C24 0.0439(18) 0.0231(14) 0.0267(14) -0.0030(11) -0.0053(13) -0.0011(13)
C25 0.049(2) 0.0424(19) 0.0443(19) 0.0022(15) -0.0030(16) -0.0111(16)
C26 0.0415(17) 0.0215(14) 0.0321(15) -0.0007(12) -0.0057(13) 0.0063(13)
C27 0.0400(17) 0.0246(15) 0.0309(15) 0.0017(12) -0.0108(13) 0.0034(13)
C28 0.057(2) 0.0279(16) 0.0359(17) 0.0060(13) -0.0151(15) 0.0059(15)
C29 0.187(6) 0.044(2) 0.061(3) 0.002(2) -0.078(3) 0.015(3)
C30 0.121(4) 0.093(4) 0.057(3) 0.013(2) -0.022(3) 0.067(3)
C31A 0.119(8) 0.055(5) 0.029(3) 0.004(3) -0.017(4) -0.033(5)
C32A 0.176(9) 0.054(4) 0.077(5) 0.020(4) -0.006(5) -0.018(5)
C31B 0.071(14) 0.11(2) 0.22(3) 0.14(2) -0.01(2) 0.009(15)
C32B 0.047(7) 0.038(6) 0.050(7) 0.005(5) -0.006(6) -0.013(6)
C33 0.0361(16) 0.0263(15) 0.0245(14) -0.0018(11) -0.0088(12) -0.0003(12)
C34 0.0285(14) 0.0243(14) 0.0198(13) -0.0018(10) -0.0027(11) -0.0058(11)
C35 0.0307(15) 0.0222(13) 0.0197(13) -0.0003(10) -0.0018(11) -0.0039(11)
C36 0.0283(15) 0.0332(16) 0.0328(15) 0.0005(12) 0.0009(12) -0.0028(13)
C37 0.0274(16) 0.0420(18) 0.0439(18) 0.0039(14) 0.0060(14) 0.0045(14)
C38 0.044(2) 0.079(3) 0.085(3) 0.030(2) 0.024(2) 0.014(2)
C39 0.0430(19) 0.0393(19) 0.050(2) 0.0010(15) 0.0087(16) 0.0101(15)
C40 0.0363(19) 0.062(2) 0.062(2) -0.0035(19) -0.0160(17) 0.0017(17)
C41 0.090(4) 0.141(6) 0.100(4) 0.000(4) -0.006(3) 0.028(4)
C42 0.0331(17) 0.0424(18) 0.0337(16) 0.0050(14) 0.0056(13) -0.0069(14)
C43 0.0378(17) 0.0376(17) 0.0319(16) 0.0096(13) -0.0034(13) -0.0104(14)
C44 0.051(2) 0.054(2) 0.0397(19) 0.0195(16) -0.0055(16) -0.0177(18)
C45 0.077(3) 0.092(4) 0.097(4) 0.071(3) 0.012(3) 0.005(3)
C46 0.067(3) 0.071(3) 0.057(2) 0.026(2) 0.000(2) -0.030(2)
C47 0.121(4) 0.097(4) 0.031(2) 0.010(2) -0.007(2) -0.044(3)
C48 0.215(9) 0.142(6) 0.047(3) 0.018(3) 0.003(4) -0.057(6)
C49 0.0351(16) 0.0262(15) 0.0318(15) 0.0050(12) -0.0045(13) -0.0055(13)
O101 0.0481(16) 0.0661(18) 0.0791(19) 0.0101(15) -0.0237(14) 0.0126(14)
O102 0.095(2) 0.077(2) 0.085(2) -0.0089(17) -0.054(2) 0.0333(19)
C101 0.048(2) 0.064(3) 0.074(3) 0.000(2) -0.022(2) 0.013(2)
C102 0.086(4) 0.080(3) 0.090(4) -0.015(3) -0.038(3) 0.024(3)
C103 0.062(3) 0.076(3) 0.053(2) 0.000(2) -0.011(2) 0.023(2)
C104 0.041(2) 0.070(3) 0.055(2) 0.010(2) -0.0108(18) 0.0037(19)
C105 0.085(4) 0.240(9) 0.059(3) -0.044(4) -0.026(3) 0.089(5)
C106 0.054(2) 0.063(3) 0.074(3) 0.002(2) -0.013(2) 0.016(2)
C107 0.092(4) 0.107(4) 0.097(4) -0.012(3) -0.019(3) 0.045(4)
C108 0.161(7) 0.139(6) 0.083(4) 0.003(4) 0.017(4) -0.046(5)
C109 0.106(5) 0.377(15) 0.059(3) -0.065(6) -0.027(3) 0.109(7)
O201 0.0700(18) 0.0466(15) 0.0446(14) -0.0065(11) 0.0157(13) -0.0256(13)
O202 0.112(3) 0.062(2) 0.079(2) -0.0029(16) 0.0003(19) -0.0426(19)
C201 0.058(2) 0.047(2) 0.0301(16) -0.0104(14) 0.0109(16) -0.0151(18)
C202 0.058(2) 0.060(2) 0.0393(19) 0.0085(17) 0.0023(17) -0.0124(19)
C203 0.058(2) 0.075(3) 0.0339(18) -0.0047(18) 0.0063(17) -0.025(2)
C204 0.058(2) 0.052(2) 0.045(2) -0.0082(17) 0.0138(18) -0.0175(19)
C205 0.053(2) 0.048(2) 0.0420(19) 0.0003(16) 0.0107(17) -0.0040(17)
C206 0.052(2) 0.057(2) 0.0426(19) 0.0014(17) 0.0064(17) -0.0115(18)
C207 0.064(3) 0.124(4) 0.046(2) 0.011(3) -0.004(2) -0.029(3)
C208 0.094(4) 0.103(4) 0.037(2) -0.018(2) 0.019(2) -0.048(3)
C209 0.072(3) 0.059(3) 0.062(3) 0.013(2) 0.013(2) 0.003(2)
O301 0.0575(16) 0.0611(16) 0.0298(12) -0.0116(11) -0.0020(11) 0.0103(13)
O302 0.091(2) 0.083(2) 0.086(2) -0.0160(18) 0.053(2) 0.0045(19)
C301 0.0336(17) 0.050(2) 0.0344(17) -0.0111(15) -0.0012(13) 0.0075(15)
C302 0.053(2) 0.057(2) 0.047(2) -0.0154(17) 0.0079(17) -0.0031(18)
C303 0.048(2) 0.053(2) 0.045(2) -0.0171(17) 0.0058(16) 0.0061(17)
C304 0.048(2) 0.066(3) 0.045(2) -0.0188(18) 0.0126(17) -0.0014(19)
C305 0.069(3) 0.058(2) 0.050(2) -0.0089(18) 0.024(2) -0.002(2)
C306 0.063(2) 0.054(2) 0.050(2) -0.0151(18) 0.0087(19) 0.0033(19)
C307 0.069(3) 0.073(3) 0.066(3) -0.034(2) 0.004(2) -0.001(2)
C308 0.058(3) 0.090(3) 0.074(3) -0.026(3) -0.006(2) 0.022(2)
C309 0.155(6) 0.071(3) 0.080(3) 0.000(3) 0.060(4) 0.009(4)

loop_
_atom_type_symbol
_atom_type_description
_atom_type_scat_dispersion_real
_atom_type_scat_dispersion_imag
_atom_type_scat_source
C C 0.0033 0.0016 'International Tables Vol C Tables 4.2.6.8 and 6.1.1.4'
H H 0.0000 0.0000 'International Tables Vol C Tables 4.2.6.8 and 6.1.1.4'
O O 0.0106 0.0060 'International Tables Vol C Tables 4.2.6.8 and 6.1.1.4'
Na Na 0.0362 0.0249 'International Tables Vol C Tables 4.2.6.8 and 6.1.1.4'

loop_
_geom_angle_atom_site_label_1
_geom_angle_atom_site_label_2
_geom_angle_atom_site_label_3
_geom_angle
_geom_angle_site_symmetry_1
_geom_angle_site_symmetry_3
_geom_angle_publ_flag
O3 Na1 O101 122.51(10) 3 . ?
O3 Na1 O1 96.66(8) 3 . ?
O101 Na1 O1 115.86(10) . . ?
O3 Na1 O2 94.75(7) 3 . ?
O101 Na1 O2 113.34(10) . . ?
O1 Na1 O2 111.04(8) . . ?
O3 Na1 C19 123.14(8) 3 . ?
O101 Na1 C19 89.35(10) . . ?
O1 Na1 C19 110.57(9) . . ?
O2 Na1 C19 29.36(7) . . ?
O3 Na1 C3 120.48(8) 3 . ?
O101 Na1 C3 98.56(10) . . ?
O1 Na1 C3 23.85(7) . . ?
O2 Na1 C3 107.00(8) . . ?
C19 Na1 C3 95.39(8) . . ?
O3 Na1 C18 142.22(8) 3 . ?
O101 Na1 C18 88.68(10) . . ?
O1 Na1 C18 86.23(8) . . ?
O2 Na1 C18 50.11(7) . . ?
C19 Na1 C18 27.47(8) . . ?
C3 Na1 C18 68.37(7) . . ?
O3 Na1 Na3 47.94(5) 3 3 ?
O101 Na1 Na3 129.61(9) . 3 ?
O1 Na1 Na3 114.49(6) . 3 ?
O2 Na1 Na3 47.06(5) . 3 ?
C19 Na1 Na3 75.24(6) . 3 ?
C3 Na1 Na3 129.98(7) . 3 ?
C18 Na1 Na3 96.68(6) . 3 ?
O3 Na1 Na2 49.38(5) 3 3 ?
O101 Na1 Na2 132.80(9) . 3 ?
O1 Na1 Na2 47.55(5) . 3 ?
O2 Na1 Na2 113.70(6) . 3 ?
C19 Na1 Na2 136.42(7) . 3 ?
C3 Na1 Na2 71.23(6) . 3 ?
C18 Na1 Na2 125.38(7) . 3 ?
Na3 Na1 Na2 82.44(4) 3 3 ?
O3 Na1 Na3 88.54(6) 3 . ?
O101 Na1 Na3 140.80(9) . . ?
O1 Na1 Na3 29.13(5) . . ?
O2 Na1 Na3 83.97(6) . . ?
C19 Na1 Na3 92.37(7) . . ?
C3 Na1 Na3 42.28(5) . . ?
C18 Na1 Na3 75.86(6) . . ?
Na3 Na1 Na3 88.39(4) 3 . ?
Na2 Na1 Na3 49.54(3) 3 . ?
O3 Na1 Na2 88.07(6) 3 . ?
O101 Na1 Na2 135.99(9) . . ?
O1 Na1 Na2 87.43(6) . . ?
O2 Na1 Na2 25.54(5) . . ?
C19 Na1 Na2 46.71(6) . . ?
C3 Na1 Na2 89.47(6) . . ?
C18 Na1 Na2 54.33(5) . . ?
Na3 Na1 Na2 48.30(3) 3 . ?
Na2 Na1 Na2 90.80(4) 3 . ?
Na3 Na1 Na2 59.13(3) . . ?
O201 Na2 O2 116.12(10) . . ?
O201 Na2 O1 127.60(10) . 3 ?
O2 Na2 O1 94.32(8) . 3 ?
O201 Na2 O3 111.21(9) . . ?
O2 Na2 O3 111.65(8) . . ?
O1 Na2 O3 93.18(7) 3 . ?
O201 Na2 C35 87.26(9) . . ?
O2 Na2 C35 111.71(8) . . ?
O1 Na2 C35 121.23(8) 3 . ?
O3 Na2 C35 28.75(7) . . ?
O201 Na2 C19 97.64(10) . . ?
O2 Na2 C19 23.98(7) . . ?
O1 Na2 C19 118.29(8) 3 . ?
O3 Na2 C19 108.29(8) . . ?
C35 Na2 C19 97.13(8) . . ?
O201 Na2 C34 85.36(9) . . ?
O2 Na2 C34 87.66(8) . . ?
O1 Na2 C34 140.42(8) 3 . ?
O3 Na2 C34 50.29(7) . . ?
C35 Na2 C34 27.79(8) . . ?
C19 Na2 C34 69.96(8) . . ?
O201 Na2 Na1 131.06(9) . 3 ?
O2 Na2 Na1 112.82(6) . 3 ?
O1 Na2 Na1 47.19(5) 3 3 ?
O3 Na2 Na1 46.25(5) . 3 ?
C35 Na2 Na1 74.05(6) . 3 ?
C19 Na2 Na1 128.82(6) . 3 ?
C34 Na2 Na1 95.91(6) . 3 ?
O201 Na2 Na3 135.88(8) . 3 ?
O2 Na2 Na3 46.21(5) . 3 ?
O1 Na2 Na3 48.45(6) 3 3 ?
O3 Na2 Na3 112.88(6) . 3 ?
C35 Na2 Na3 135.13(7) . 3 ?
C19 Na2 Na3 70.02(6) . 3 ?
C34 Na2 Na3 125.08(7) . 3 ?
Na1 Na2 Na3 81.50(4) 3 3 ?
O201 Na2 Na3 135.38(7) . . ?
O2 Na2 Na3 84.76(6) . . ?
O1 Na2 Na3 85.81(5) 3 . ?
O3 Na2 Na3 28.55(5) . . ?
C35 Na2 Na3 48.17(6) . . ?
C19 Na2 Na3 87.74(6) . . ?
C34 Na2 Na3 54.95(5) . . ?
Na1 Na2 Na3 48.44(3) 3 . ?
Na3 Na2 Na3 87.60(3) 3 . ?
O201 Na2 Na1 138.06(9) . . ?
O2 Na2 Na1 26.33(5) . . ?
O1 Na2 Na1 86.36(6) 3 . ?
O3 Na2 Na1 87.11(6) . . ?
C35 Na2 Na1 94.92(6) . . ?
C19 Na2 Na1 40.48(5) . . ?
C34 Na2 Na1 78.16(6) . . ?
Na1 Na2 Na1 89.20(4) 3 . ?
Na3 Na2 Na1 47.09(3) 3 . ?
Na3 Na2 Na1 59.14(3) . . ?
O301 Na3 O2 122.15(9) . 3 ?
O301 Na3 O3 109.54(9) . . ?
O2 Na3 O3 96.27(8) 3 . ?
O301 Na3 O1 116.67(9) . . ?
O2 Na3 O1 93.49(7) 3 . ?
O3 Na3 O1 116.82(8) . . ?
O301 Na3 C3 92.95(9) . . ?
O2 Na3 C3 121.82(9) 3 . ?
O3 Na3 C3 115.05(8) . . ?
O1 Na3 C3 29.14(7) . . ?
O301 Na3 C2 89.74(9) . . ?
O2 Na3 C2 142.58(8) 3 . ?
O3 Na3 C2 89.76(8) . . ?
O1 Na3 C2 51.71(7) . . ?
C3 Na3 C2 28.43(8) . . ?
O301 Na3 C35 93.53(9) . . ?
O2 Na3 C35 120.44(8) 3 . ?
O3 Na3 C35 24.19(7) . . ?
O1 Na3 C35 112.16(8) . . ?
C3 Na3 C35 99.12(8) . . ?
C2 Na3 C35 71.13(8) . . ?
O301 Na3 C1 109.14(9) . . ?
O2 Na3 C1 128.69(8) 3 . ?
O3 Na3 C1 62.82(7) . . ?
O1 Na3 C1 62.85(7) . . ?
C3 Na3 C1 52.24(8) . . ?
C2 Na3 C1 29.46(7) . . ?
C35 Na3 C1 49.81(7) . . ?
O301 Na3 Na1 126.26(8) . 3 ?
O2 Na3 Na1 49.58(6) 3 3 ?
O3 Na3 Na1 46.95(5) . 3 ?
O1 Na3 Na1 116.82(6) . 3 ?
C3 Na3 Na1 139.29(7) . 3 ?
C2 Na3 Na1 128.35(6) . 3 ?
C35 Na3 Na1 70.99(6) . 3 ?
C1 Na3 Na1 99.01(6) . 3 ?
O301 Na3 Na2 131.23(8) . 3 ?
O2 Na3 Na2 46.87(6) 3 3 ?
O3 Na3 Na2 118.46(6) . 3 ?
O1 Na3 Na2 46.95(5) . 3 ?
C3 Na3 Na2 74.96(7) . 3 ?
C2 Na3 Na2 98.26(6) . 3 ?
C35 Na3 Na2 134.63(6) . 3 ?
C1 Na3 Na2 100.07(6) . 3 ?
Na1 Na3 Na2 84.61(4) 3 3 ?
O301 Na3 Na2 136.24(8) . . ?
O2 Na3 Na2 88.03(6) 3 . ?
O3 Na3 Na2 29.62(5) . . ?
O1 Na3 Na2 89.11(5) . . ?
C3 Na3 Na2 96.32(6) . . ?
C2 Na3 Na2 79.24(6) . . ?
C35 Na3 Na2 42.79(5) . . ?
C1 Na3 Na2 49.91(5) . . ?
Na1 Na3 Na2 49.12(3) 3 . ?
Na2 Na3 Na2 92.40(3) 3 . ?
O301 Na3 Na1 141.52(8) . . ?
O2 Na3 Na1 85.93(6) 3 . ?
O3 Na3 Na1 90.73(6) . . ?
O1 Na3 Na1 28.21(5) . . ?
C3 Na3 Na1 48.57(6) . . ?
C2 Na3 Na1 57.01(6) . . ?
C35 Na3 Na1 93.01(6) . . ?
C1 Na3 Na1 51.12(5) . . ?
Na1 Na3 Na1 91.61(4) 3 . ?
Na2 Na3 Na1 48.96(3) 3 . ?
Na2 Na3 Na1 61.73(3) . . ?
C3 O1 Na1 112.32(16) . . ?
C3 O1 Na2 160.82(17) . 3 ?
Na1 O1 Na2 85.26(7) . 3 ?
C3 O1 Na3 91.65(16) . . ?
Na1 O1 Na3 122.66(9) . . ?
Na2 O1 Na3 84.61(7) 3 . ?
C19 O2 Na3 159.86(18) . 3 ?
C19 O2 Na2 111.69(17) . . ?
Na3 O2 Na2 86.91(7) 3 . ?
C19 O2 Na1 90.48(15) . . ?
Na3 O2 Na1 83.37(7) 3 . ?
Na2 O2 Na1 128.13(9) . . ?
C35 O3 Na1 162.40(17) . 3 ?
C35 O3 Na3 111.02(15) . . ?
Na1 O3 Na3 85.11(7) 3 . ?
C35 O3 Na2 92.45(15) . . ?
Na1 O3 Na2 84.38(7) 3 . ?
Na3 O3 Na2 121.83(9) . . ?
C2 C1 C18 111.5(2) . . ?
C2 C1 C34 112.8(2) . . ?
C18 C1 C34 113.1(2) . . ?
C2 C1 Na3 72.20(13) . . ?
C18 C1 Na3 151.15(18) . . ?
C34 C1 Na3 89.71(15) . . ?
C17 C2 C3 119.6(2) . . ?
C17 C2 C1 119.6(2) . . ?
C3 C2 C1 120.7(2) . . ?
C17 C2 Na3 129.24(19) . . ?
C3 C2 Na3 66.94(14) . . ?
C1 C2 Na3 78.34(14) . . ?
O1 C3 C2 120.0(2) . . ?
O1 C3 C4 122.1(2) . . ?
C2 C3 C4 117.8(2) . . ?
O1 C3 Na3 59.22(13) . . ?
C2 C3 Na3 84.63(16) . . ?
C4 C3 Na3 126.63(18) . . ?
O1 C3 Na1 43.84(12) . . ?
C2 C3 Na1 95.91(16) . . ?
C4 C3 Na1 130.53(19) . . ?
Na3 C3 Na1 89.15(8) . . ?
C10 C4 C3 118.7(3) . . ?
C10 C4 C5 120.3(2) . . ?
C3 C4 C5 120.9(2) . . ?
C6 C5 C7 106.1(3) . . ?
C6 C5 C8 109.5(3) . . ?
C7 C5 C8 107.9(3) . . ?
C6 C5 C4 110.9(2) . . ?
C7 C5 C4 112.3(2) . . ?
C8 C5 C4 109.9(3) . . ?
C9 C8 C5 115.7(3) . . ?
C11 C10 C4 124.1(3) . . ?
C10 C11 C17 116.3(2) . . ?
C10 C11 C12 121.0(2) . . ?
C17 C11 C12 122.7(3) . . ?
C14 C12 C15 109.6(3) . . ?
C14 C12 C13 108.6(3) . . ?
C15 C12 C13 110.2(3) . . ?
C14 C12 C11 108.9(3) . . ?
C15 C12 C11 110.5(2) . . ?
C13 C12 C11 108.9(3) . . ?
C12 C15 C16 116.1(3) . . ?
C11 C17 C2 123.1(3) . . ?
C33 C18 C19 120.1(3) . . ?
C33 C18 C1 120.5(2) . . ?
C19 C18 C1 119.4(2) . . ?
C33 C18 Na1 128.5(2) . . ?
C19 C18 Na1 62.41(15) . . ?
C1 C18 Na1 81.11(15) . . ?
O2 C19 C18 120.5(2) . . ?
O2 C19 C20 121.8(2) . . ?
C18 C19 C20 117.7(2) . . ?
O2 C19 Na1 60.16(13) . . ?
C18 C19 Na1 90.12(17) . . ?
C20 C19 Na1 119.01(19) . . ?
O2 C19 Na2 44.34(12) . . ?
C18 C19 Na2 94.30(17) . . ?
C20 C19 Na2 132.74(19) . . ?
Na1 C19 Na2 92.81(8) . . ?
C26 C20 C19 118.5(2) . . ?
C26 C20 C21 120.3(2) . . ?
C19 C20 C21 121.2(2) . . ?
C22 C21 C23 106.5(3) . . ?
C22 C21 C20 109.5(2) . . ?
C23 C21 C20 112.6(2) . . ?
C22 C21 C24 109.0(2) . . ?
C23 C21 C24 107.3(2) . . ?
C20 C21 C24 111.7(2) . . ?
C25 C24 C21 115.2(3) . . ?
C20 C26 C27 124.1(3) . . ?
C33 C27 C26 116.4(3) . . ?
C33 C27 C28 122.5(3) . . ?
C26 C27 C28 120.9(3) . . ?
C31B C28 C29 87.2(16) . . ?
C31B C28 C30 124.7(13) . . ?
C29 C28 C30 108.9(4) . . ?
C31B C28 C27 109.9(8) . . ?
C29 C28 C27 112.3(3) . . ?
C30 C28 C27 111.3(3) . . ?
C31B C28 C31A 29.0(17) . . ?
C29 C28 C31A 114.4(4) . . ?
C30 C28 C31A 103.6(5) . . ?
C27 C28 C31A 106.0(4) . . ?
C32A C31A C28 117.5(8) . . ?
C32B C31B C28 141(3) . . ?
C27 C33 C18 123.1(3) . . ?
C49 C34 C35 119.8(3) . . ?
C49 C34 C1 120.6(2) . . ?
C35 C34 C1 119.5(2) . . ?
C49 C34 Na2 129.41(18) . . ?
C35 C34 Na2 64.85(14) . . ?
C1 C34 Na2 78.93(14) . . ?
O3 C35 C34 119.8(2) . . ?
O3 C35 C36 122.5(2) . . ?
C34 C35 C36 117.7(2) . . ?
O3 C35 Na2 58.81(12) . . ?
C34 C35 Na2 87.36(16) . . ?
C36 C35 Na2 123.69(19) . . ?
O3 C35 Na3 44.80(12) . . ?
C34 C35 Na3 92.56(16) . . ?
C36 C35 Na3 134.03(19) . . ?
Na2 C35 Na3 89.04(8) . . ?
C42 C36 C35 118.8(3) . . ?
C42 C36 C37 119.7(3) . . ?
C35 C36 C37 121.4(3) . . ?
C39 C37 C36 110.1(3) . . ?
C39 C37 C40 111.3(3) . . ?
C36 C37 C40 109.0(3) . . ?
C39 C37 C38 106.0(3) . . ?
C36 C37 C38 111.8(3) . . ?
C40 C37 C38 108.6(3) . . ?
C41 C40 C37 116.8(4) . . ?
C36 C42 C43 124.1(3) . . ?
C49 C43 C42 116.7(3) . . ?
C49 C43 C44 123.7(3) . . ?
C42 C43 C44 119.6(3) . . ?
C46 C44 C45 107.7(4) . . ?
C46 C44 C47 110.8(4) . . ?
C45 C44 C47 110.2(4) . . ?
C46 C44 C43 110.8(3) . . ?
C45 C44 C43 110.6(3) . . ?
C47 C44 C43 106.7(3) . . ?
C44 C47 C48 117.8(4) . . ?
C43 C49 C34 122.6(3) . . ?
C101 O101 Na1 147.5(3) . . ?
O101 C101 C106 122.3(4) . . ?
O101 C101 C102 122.6(4) . . ?
C106 C101 C102 115.0(4) . . ?
C103 C102 C101 113.9(4) . . ?
C102 C103 C104 113.0(4) . . ?
C102 C103 C107 112.2(4) . . ?
C104 C103 C107 112.0(4) . . ?
C102 C103 C108 106.1(5) . . ?
C104 C103 C108 107.3(4) . . ?
C107 C103 C108 105.7(5) . . ?
O102 C104 C103 122.9(4) . . ?
O102 C104 C105 119.0(4) . . ?
C103 C104 C105 117.0(3) . . ?
C106 C105 C109 112.2(5) . . ?
C106 C105 C104 111.0(5) . . ?
C109 C105 C104 111.9(5) . . ?
C101 C106 C105 114.7(4) . . ?
C201 O201 Na2 175.5(2) . . ?
O201 C201 C202 122.9(4) . . ?
O201 C201 C206 121.4(4) . . ?
C202 C201 C206 115.7(3) . . ?
C201 C202 C203 112.7(3) . . ?
C204 C203 C202 110.6(3) . . ?
C204 C203 C207 109.5(3) . . ?
C202 C203 C207 110.5(4) . . ?
C204 C203 C208 106.8(4) . . ?
C202 C203 C208 110.1(3) . . ?
C207 C203 C208 109.2(3) . . ?
O202 C204 C205 121.7(4) . . ?
O202 C204 C203 120.7(4) . . ?
C205 C204 C203 117.7(3) . . ?
C204 C205 C209 113.3(3) . . ?
C204 C205 C206 110.4(3) . . ?
C209 C205 C206 113.1(3) . . ?
C201 C206 C205 113.9(3) . . ?
C301 O301 Na3 159.9(3) . . ?
O301 C301 C302 123.2(3) . . ?
O301 C301 C306 121.4(3) . . ?
C302 C301 C306 115.4(3) . . ?
C301 C302 C303 112.2(3) . . ?
C304 C303 C307 109.6(3) . . ?
C304 C303 C302 111.2(3) . . ?
C307 C303 C302 110.7(3) . . ?
C304 C303 C308 108.4(3) . . ?
C307 C303 C308 109.0(3) . . ?
C302 C303 C308 107.9(3) . . ?
O302 C304 C303 120.7(4) . . ?
O302 C304 C305 122.0(4) . . ?
C303 C304 C305 117.3(3) . . ?
C309 C305 C304 114.2(4) . . ?
C309 C305 C306 114.9(4) . . ?
C304 C305 C306 110.7(4) . . ?
C301 C306 C305 113.7(3) . . ?
C401 O401 C401 180(6) . 3_455 ?
C401 O401 C403 143(2) . 3_455 ?
C401 O401 C403 37(2) 3_455 3_455 ?
C401 O401 C403 37(2) . . ?
C401 O401 C403 143(2) 3_455 . ?
C403 O401 C403 180(5) 3_455 . ?
O401 C401 C402 112(4) . . ?
O401 C403 C404 135(4) . . ?

loop_
_geom_bond_atom_site_label_1
_geom_bond_atom_site_label_2
_geom_bond_distance
_geom_bond_site_symmetry_2
_geom_bond_publ_flag
Na1 O3 2.261(2) 3 ?
Na1 O101 2.282(3) . ?
Na1 O1 2.293(2) . ?
Na1 O2 2.363(2) . ?
Na1 C19 2.724(3) . ?
Na1 C3 3.063(3) . ?
Na1 C18 3.073(3) . ?
Na1 Na3 3.0826(15) 3 ?
Na1 Na2 3.1149(15) 3 ?
Na1 Na3 4.0844(16) . ?
Na1 Na2 4.1902(16) . ?
Na2 O201 2.275(3) . ?
Na2 O2 2.297(2) . ?
Na2 O1 2.306(2) 3 ?
Na2 O3 2.376(2) . ?
Na2 C35 2.775(3) . ?
Na2 C19 3.054(3) . ?
Na2 C34 3.062(3) . ?
Na2 Na1 3.1149(15) 3 ?
Na2 Na3 3.1422(15) 3 ?
Na2 Na3 4.0838(15) . ?
Na3 O301 2.257(2) . ?
Na3 O2 2.272(2) 3 ?
Na3 O3 2.297(2) . ?
Na3 O1 2.362(2) . ?
Na3 C3 2.748(3) . ?
Na3 C2 2.974(3) . ?
Na3 C35 3.043(3) . ?
Na3 C1 3.059(3) . ?
Na3 Na1 3.0826(15) 3 ?
Na3 Na2 3.1422(15) 3 ?
O1 C3 1.339(3) . ?
O1 Na2 2.306(2) 3 ?
O2 C19 1.336(3) . ?
O2 Na3 2.272(2) 3 ?
O3 C35 1.336(3) . ?
O3 Na1 2.261(2) 3 ?
C1 C2 1.536(4) . ?
C1 C18 1.541(4) . ?
C1 C34 1.544(4) . ?
C2 C17 1.399(4) . ?
C2 C3 1.422(4) . ?
C3 C4 1.436(4) . ?
C4 C10 1.391(4) . ?
C4 C5 1.546(4) . ?
C5 C6 1.534(5) . ?
C5 C7 1.539(4) . ?
C5 C8 1.539(4) . ?
C8 C9 1.516(5) . ?
C10 C11 1.389(4) . ?
C11 C17 1.389(4) . ?
C11 C12 1.547(4) . ?
C12 C14 1.524(5) . ?
C12 C15 1.536(5) . ?
C12 C13 1.543(5) . ?
C15 C16 1.537(5) . ?
C18 C33 1.393(4) . ?
C18 C19 1.418(4) . ?
C19 C20 1.443(4) . ?
C20 C26 1.392(4) . ?
C20 C21 1.542(4) . ?
C21 C22 1.536(4) . ?
C21 C23 1.539(4) . ?
C21 C24 1.549(4) . ?
C24 C25 1.505(5) . ?
C26 C27 1.392(4) . ?
C27 C33 1.385(4) . ?
C27 C28 1.532(4) . ?
C28 C31B 1.47(3) . ?
C28 C29 1.494(5) . ?
C28 C30 1.519(6) . ?
C28 C31A 1.577(12) . ?
C31A C32A 1.465(11) . ?
C31B C32B 1.28(3) . ?
C34 C49 1.403(4) . ?
C34 C35 1.429(4) . ?
C35 C36 1.437(4) . ?
C36 C42 1.385(4) . ?
C36 C37 1.538(4) . ?
C37 C39 1.528(5) . ?
C37 C40 1.540(5) . ?
C37 C38 1.551(5) . ?
C40 C41 1.485(7) . ?
C42 C43 1.397(5) . ?
C43 C49 1.385(4) . ?
C43 C44 1.542(4) . ?
C44 C46 1.525(5) . ?
C44 C45 1.526(6) . ?
C44 C47 1.535(6) . ?
C47 C48 1.539(6) . ?
O101 C101 1.226(4) . ?
O102 C104 1.178(4) . ?
C101 C106 1.479(6) . ?
C101 C102 1.500(6) . ?
C102 C103 1.495(6) . ?
C103 C104 1.504(6) . ?
C103 C107 1.523(7) . ?
C103 C108 1.548(8) . ?
C104 C105 1.550(7) . ?
C105 C106 1.496(7) . ?
C105 C109 1.514(7) . ?
O201 C201 1.214(4) . ?
O202 C204 1.206(5) . ?
C201 C202 1.487(5) . ?
C201 C206 1.506(5) . ?
C202 C203 1.529(6) . ?
C203 C204 1.529(6) . ?
C203 C207 1.539(6) . ?
C203 C208 1.542(5) . ?
C204 C205 1.511(5) . ?
C205 C209 1.523(5) . ?
C205 C206 1.533(5) . ?
O301 C301 1.210(4) . ?
O302 C304 1.217(4) . ?
C301 C302 1.503(5) . ?
C301 C306 1.504(5) . ?
C302 C303 1.532(5) . ?
C303 C304 1.510(6) . ?
C303 C307 1.510(5) . ?
C303 C308 1.573(6) . ?
C304 C305 1.514(6) . ?
C305 C309 1.488(6) . ?
C305 C306 1.518(5) . ?
O401 C401 1.33(5) . ?
O401 C401 1.33(5) 3_455 ?
O401 C403 1.34(4) 3_455 ?
O401 C403 1.34(4) . ?
C401 C402 1.40(6) . ?
C404 C403 1.35(5) . ?
